data_2310158
loop_
_publ_author_name
'Fujiyama, Shinjiro'
'Yoza, Kenji'
'Kamiya, Natsumi'
'Nishi, Koji'
'Yokomori, Yoshinobu'

_publ_section_title
;
 Entrance and diffusion pathway of CO2 and dimethyl ether in silicalite-1
 zeolite channels as determined by single-crystal XRD structural analysis
;
_journal_coden_ASTM ACSBDA
_journal_coeditor_code BP5072
_journal_issue 1
_journal_name_full
;
 Acta Crystallographica, Section B: Structural Science, Crystal
 Engineering and Materials
;
_journal_page_first 112
_journal_page_last 118
_journal_paper_doi 10.1107/S2052520615000256
_journal_volume 71
_journal_year 2015
_chemical_formula_sum 'C1.1 O50.2 Si24'
_chemical_formula_weight 1491.1
_chemical_name_systematic ?
_space_group_IT_number 14
_symmetry_cell_setting monoclinic
_symmetry_space_group_name_Hall '-P 2yn'
_symmetry_space_group_name_H-M 'P 1 21/n 1'
_atom_sites_solution_hydrogens none
_atom_sites_solution_primary direct
_atom_sites_solution_secondary difmap
_audit_creation_method SHELXL-97
_cell_angle_alpha 90.00
_cell_angle_beta 90.057(3)
_cell_angle_gamma 90.00
_cell_formula_units_Z 4
_cell_length_a 13.383(3)
_cell_length_b 20.121(4)
_cell_length_c 19.881(4)
_cell_measurement_reflns_used 328
_cell_measurement_temperature 296(2)
_cell_measurement_theta_max 26.73
_cell_measurement_theta_min 3.40
_cell_volume 5353.5(19)
_computing_structure_refinement 'SHELXL-97 (Sheldrick, 1997)'
_computing_structure_solution 'SHELXS-97 (Sheldrick, 1990)'
_diffrn_ambient_temperature 296(2)
_diffrn_measured_fraction_theta_full 0.936
_diffrn_measured_fraction_theta_max 0.936
_diffrn_measurement_device_type 'CCD area detector'
_diffrn_measurement_method 'phi and omega scans'
_diffrn_radiation_monochromator graphite
_diffrn_radiation_source 'fine-focus sealed tube'
_diffrn_radiation_type MoK\a
_diffrn_radiation_wavelength 0.71073
_diffrn_reflns_av_R_equivalents 0.1299
_diffrn_reflns_av_sigmaI/netI 0.1206
_diffrn_reflns_limit_h_max 17
_diffrn_reflns_limit_h_min -17
_diffrn_reflns_limit_k_max 25
_diffrn_reflns_limit_k_min -26
_diffrn_reflns_limit_l_max 25
_diffrn_reflns_limit_l_min -26
_diffrn_reflns_number 61855
_diffrn_reflns_theta_full 28.65
_diffrn_reflns_theta_max 28.65
_diffrn_reflns_theta_min 1.01
_exptl_absorpt_coefficient_mu 0.682
_exptl_absorpt_correction_T_max 0.9500
_exptl_absorpt_correction_T_min 0.9136
_exptl_absorpt_correction_type analytical
_exptl_crystal_colour colorless
_exptl_crystal_density_diffrn 1.854
_exptl_crystal_density_method 'not measured'
_exptl_crystal_description 'coffin shape'
_exptl_crystal_F_000 2968
_exptl_crystal_size_max 0.13
_exptl_crystal_size_mid 0.09
_exptl_crystal_size_min 0.08
_refine_diff_density_max 0.877
_refine_diff_density_min -0.957
_refine_ls_extinction_method none
_refine_ls_goodness_of_fit_ref 0.993
_refine_ls_hydrogen_treatment none
_refine_ls_matrix_type full
_refine_ls_number_parameters 672
_refine_ls_number_reflns 12802
_refine_ls_number_restraints 9
_refine_ls_restrained_S_all 0.993
_refine_ls_R_factor_all 0.1511
_refine_ls_R_factor_gt 0.0739
_refine_ls_shift/su_max 0.001
_refine_ls_shift/su_mean 0.000
_refine_ls_structure_factor_coef Fsqd
_refine_ls_weighting_details 'calc w=1/[\s^2^(Fo^2^)+(0.0712P)^2^+0.0000P] where P=(Fo^2^+2Fc^2^)/3'
_refine_ls_weighting_scheme calc
_refine_ls_wR_factor_gt 0.1453
_refine_ls_wR_factor_ref 0.1723
_reflns_number_gt 6968
_reflns_number_total 12802
_reflns_threshold_expression >2sigma(I)
_cod_data_source_file bp5072sup1.cif
_cod_data_source_block str3h6_2_twin_f_co2
_cod_depositor_comments
;
The following automatic conversions were performed:

'_symmetry_cell_setting' value 'Monoclinic' changed to 'monoclinic'
according to
/usr/data/users/saulius/crontab/automatic-downloads/rss-feeds/IUCr/lib/dictionaries/cif_core.dic
dictionary named 'cif_core.dic' version 2.4.2 from 2011-04-26.

'_exptl_absorpt_correction_type' value 'Analytical' changed to
'analytical' according to
/usr/data/users/saulius/crontab/automatic-downloads/rss-feeds/IUCr/lib/dictionaries/cif_core.dic
dictionary named 'cif_core.dic' version 2.4.2 from 2011-04-26.

Automatic conversion script
Id: cif_fix_values 3008 2015-01-20 13:52:24Z robertas 
;
_cod_original_sg_symbol_H-M P2(1)/n
_cod_database_code 2310158
_cod_database_fobs_code 2310158

loop_
_symmetry_equiv_pos_as_xyz
'x, y, z'
'-x+1/2, y+1/2, -z+1/2'
'-x, -y, -z'
'x-1/2, -y-1/2, z-1/2'

loop_
_atom_site_type_symbol
_atom_site_label
_atom_site_fract_x
_atom_site_fract_y
_atom_site_fract_z
_atom_site_U_iso_or_equiv
_atom_site_adp_type
_atom_site_calc_flag
_atom_site_refinement_flags
_atom_site_occupancy
_atom_site_symmetry_multiplicity
_atom_site_disorder_assembly
_atom_site_disorder_group
C C100 0.521(4) 0.992(2) 0.5278(18) 0.24(4) Uiso d PGU 0.202(12) 1 . 1
O O101 0.515(4) 0.988(2) 0.4752(18) 0.13(3) Uiso d PGU 0.202(12) 1 . 1
O O102 0.527(3) 0.9948(17) 0.5804(18) 0.31(5) Uiso d PGU 0.202(12) 1 . 1
C C200 0.492(2) 0.9984(15) 0.9010(18) 0.25(4) Uiso d PGU 0.37(2) 1 A 2
O O201 0.476(2) 0.9815(13) 0.8460(18) 0.49(5) Uiso d PGU 0.37(2) 1 A 2
O O202 0.509(3) 1.0143(18) 0.9521(18) 0.40(5) Uiso d PGU 0.37(2) 1 A 2
C C300 0.146(13) 0.274(3) 0.731(6) 0.6(2) Uiso d PGU 0.10(3) 1 B 3
O O301 0.161(12) 0.329(3) 0.719(6) 0.6(2) Uiso d PGU 0.10(3) 1 B 3
O O302 0.130(14) 0.219(3) 0.744(7) 0.5(2) Uiso d PGU 0.10(3) 1 B 3
C C400 0.4845(18) 1.0015(11) 0.7135(18) 0.50(7) Uiso d PGU 0.44(3) 1 C 4
O O401 0.470(2) 1.0248(13) 0.6608(18) 0.61(7) Uiso d PGU 0.44(3) 1 C 4
O O402 0.4985(17) 0.9781(11) 0.7661(18) 0.56(5) Uiso d PGU 0.44(3) 1 C 4
Si Si1 0.32304(17) 0.42065(10) -0.05565(12) 0.0125(5) Uani d . 1 1 . .
Si Si2 0.16829(18) 0.31273(10) -0.03048(11) 0.0138(5) Uani d . 1 1 . .
Si Si3 -0.04921(18) 0.27971(10) -0.06254(12) 0.0146(5) Uani d . 1 1 . .
Si Si4 -0.03518(17) 0.12373(10) -0.06306(11) 0.0123(5) Uani d . 1 1 . .
Si Si5 0.17775(19) 0.07632(10) -0.02817(10) 0.0119(5) Uani d . 1 1 . .
Si Si6 0.31626(17) 0.19419(10) -0.05606(12) 0.0134(5) Uani d . 1 1 . .
Si Si7 0.32045(19) 0.42505(10) 0.17166(11) 0.0129(5) Uani d . 1 1 . .
Si Si8 0.17627(18) 0.31107(11) 0.12696(11) 0.0143(5) Uani d . 1 1 . .
Si Si9 -0.03488(18) 0.27326(10) 0.17568(11) 0.0130(5) Uani d . 1 1 . .
Si Si10 -0.03267(19) 0.11925(10) 0.17569(11) 0.0140(5) Uani d . 1 1 . .
Si Si11 0.17731(18) 0.07115(10) 0.12929(11) 0.0132(5) Uani d . 1 1 . .
Si Si12 0.31558(19) 0.18974(11) 0.16622(11) 0.0145(5) Uani d . 1 1 . .
Si Si13 0.33555(17) 0.42790(9) 0.55746(13) 0.0125(5) Uani d . 1 1 . .
Si Si14 0.18933(18) 0.31173(11) 0.52748(11) 0.0143(5) Uani d . 1 1 . .
Si Si15 -0.02893(17) 0.27770(10) 0.56129(12) 0.0132(5) Uani d . 1 1 . .
Si Si16 -0.03248(17) 0.12170(10) 0.56385(12) 0.0134(5) Uani d . 1 1 . .
Si Si17 0.17997(19) 0.07064(10) 0.52735(10) 0.0120(5) Uani d . 1 1 . .
Si Si18 0.31980(18) 0.18660(10) 0.56218(12) 0.0140(5) Uani d . 1 1 . .
Si Si19 0.31630(19) 0.42364(10) 0.32804(11) 0.0137(5) Uani d . 1 1 . .
Si Si20 0.17166(18) 0.31180(10) 0.36903(12) 0.0146(5) Uani d . 1 1 . .
Si Si21 -0.04307(18) 0.27330(10) 0.33094(11) 0.0140(5) Uani d . 1 1 . .
Si Si22 -0.03630(19) 0.11888(10) 0.32951(11) 0.0139(5) Uani d . 1 1 . .
Si Si23 0.17839(19) 0.07201(9) 0.36948(11) 0.0131(5) Uani d . 1 1 . .
Si Si24 0.30154(18) 0.19307(10) 0.32018(10) 0.0129(5) Uani d . 1 1 . .
O O1 0.2244(4) 0.3768(3) -0.0580(3) 0.0302(15) Uani d . 1 1 . .
O O2 0.0605(4) 0.3094(3) -0.0655(3) 0.0233(13) Uani d . 1 1 . .
O O3 -0.0450(5) 0.2016(3) -0.0490(3) 0.0375(16) Uani d . 1 1 . .
O O4 0.0799(4) 0.1038(3) -0.0675(3) 0.0247(14) Uani d . 1 1 . .
O O5 0.2723(4) 0.1211(2) -0.0461(3) 0.0221(14) Uani d . 1 1 . .
O O6 0.2280(5) 0.2469(3) -0.0463(3) 0.0357(16) Uani d . 1 1 . .
O O7 0.2304(5) 0.3761(3) 0.1545(3) 0.0341(18) Uani d . 1 1 . .
O O8 0.0716(4) 0.3044(3) 0.1659(3) 0.0311(15) Uani d . 1 1 . .
O O9 -0.0306(5) 0.1960(3) 0.1561(3) 0.0277(16) Uani d . 1 1 . .
O O10 0.0783(5) 0.0894(3) 0.1687(3) 0.0286(15) Uani d . 1 1 . .
O O11 0.2660(5) 0.1205(3) 0.1514(3) 0.0307(17) Uani d . 1 1 . .
O O12 0.2439(5) 0.2475(3) 0.1391(3) 0.0334(16) Uani d . 1 1 . .
O O13 0.1549(5) 0.3181(3) 0.0489(3) 0.0400(17) Uani d . 1 1 . .
O O14 0.1561(4) 0.0781(3) 0.0510(3) 0.0277(14) Uani d . 1 1 . .
O O15 0.3781(5) 0.4147(3) -0.1254(3) 0.0317(16) Uani d . 1 1 . .
O O16 0.3927(5) 0.3943(3) 0.0044(3) 0.0355(17) Uani d . 1 1 . .
O O17 0.4202(4) 0.4018(3) 0.1342(3) 0.0250(14) Uani d . 1 1 . .
O O18 0.3627(4) 0.1987(3) -0.1300(3) 0.0240(13) Uani d . 1 1 . .
O O19 0.4038(5) 0.2079(3) -0.0028(3) 0.0339(16) Uani d . 1 1 . .
O O20 0.4200(4) 0.1955(3) 0.1280(3) 0.0259(14) Uani d . 1 1 . .
O O21 0.2044(4) 0.0028(2) -0.0517(3) 0.0210(13) Uani d . 1 1 . .
O O22 0.2086(5) -0.0030(3) 0.1477(3) 0.0266(15) Uani d . 1 1 . .
O O23 0.3438(4) 0.4238(2) 0.2506(3) 0.0293(13) Uani d . 1 1 . .
O O24 0.3394(4) 0.1977(2) 0.2447(3) 0.0251(12) Uani d . 1 1 . .
O O25 -0.0648(4) 0.2823(2) 0.2527(3) 0.0214(12) Uani d . 1 1 . .
O O26 -0.0671(3) 0.1099(2) 0.2527(3) 0.0216(12) Uani d . 1 1 . .
O O27 0.2433(4) 0.3776(3) 0.5517(4) 0.0348(16) Uani d . 1 1 . .
O O28 0.0757(4) 0.3139(2) 0.5535(3) 0.0253(13) Uani d . 1 1 . .
O O29 -0.0105(5) 0.1993(3) 0.5669(3) 0.0352(16) Uani d . 1 1 . .
O O30 0.0688(4) 0.0832(3) 0.5546(3) 0.0306(15) Uani d . 1 1 . .
O O31 0.2564(4) 0.1200(3) 0.5648(3) 0.0236(14) Uani d . 1 1 . .
O O32 0.2466(4) 0.2493(3) 0.5598(3) 0.0292(15) Uani d . 1 1 . .
O O33 0.2204(5) 0.3782(3) 0.3416(3) 0.0288(16) Uani d . 1 1 . .
O O34 0.0547(4) 0.3140(2) 0.3546(3) 0.0217(14) Uani d . 1 1 . .
O O35 -0.0256(5) 0.1960(3) 0.3479(3) 0.0253(15) Uani d . 1 1 . .
O O36 0.0668(5) 0.0836(3) 0.3433(3) 0.0368(17) Uani d . 1 1 . .
O O37 0.2535(5) 0.1220(3) 0.3336(3) 0.0318(17) Uani d . 1 1 . .
O O38 0.2196(5) 0.2485(3) 0.3321(3) 0.0306(15) Uani d . 1 1 . .
O O39 0.1928(5) 0.3059(3) 0.4480(3) 0.0434(17) Uani d . 1 1 . .
O O40 0.1832(5) 0.0845(3) 0.4486(3) 0.0317(15) Uani d . 1 1 . .
O O41 0.3903(5) 0.4187(3) 0.6288(3) 0.0297(16) Uani d . 1 1 . .
O O42 0.4139(4) 0.4148(3) 0.4986(3) 0.0229(14) Uani d . 1 1 . .
O O43 0.4106(5) 0.3951(3) 0.3683(3) 0.0260(15) Uani d . 1 1 . .
O O44 0.3854(4) 0.1896(3) 0.6296(3) 0.0241(14) Uani d . 1 1 . .
O O45 0.3905(5) 0.1861(3) 0.4971(3) 0.0269(15) Uani d . 1 1 . .
O O46 -0.1041(5) 0.2947(3) -0.1323(3) 0.0377(17) Uani d . 1 1 . .
O O47 0.2089(4) -0.0049(2) 0.5441(3) 0.0215(14) Uani d . 1 1 . .
O O48 0.2115(5) -0.0017(3) 0.3526(3) 0.0282(16) Uani d . 1 1 . .

loop_
_atom_site_aniso_label
_atom_site_aniso_U_11
_atom_site_aniso_U_22
_atom_site_aniso_U_33
_atom_site_aniso_U_12
_atom_site_aniso_U_13
_atom_site_aniso_U_23
Si1 0.0190(12) 0.0079(9) 0.0106(10) 0.0001(9) 0.0041(11) -0.0001(9)
Si2 0.0198(13) 0.0076(10) 0.0141(10) -0.0017(10) 0.0001(9) -0.0005(8)
Si3 0.0202(13) 0.0136(10) 0.0101(11) 0.0016(9) 0.0007(10) -0.0031(9)
Si4 0.0164(13) 0.0089(10) 0.0116(12) 0.0000(9) 0.0007(11) 0.0014(9)
Si5 0.0168(13) 0.0083(10) 0.0105(11) -0.0020(10) 0.0021(10) 0.0010(8)
Si6 0.0198(12) 0.0084(9) 0.0122(10) -0.0038(9) 0.0040(11) -0.0004(10)
Si7 0.0210(13) 0.0081(10) 0.0096(11) -0.0005(10) 0.0057(11) -0.0010(8)
Si8 0.0170(12) 0.0146(10) 0.0114(10) -0.0035(10) 0.0007(11) -0.0005(10)
Si9 0.0185(14) 0.0134(10) 0.0073(11) -0.0003(9) 0.0027(10) 0.0031(8)
Si10 0.0222(14) 0.0128(11) 0.0070(11) -0.0002(10) 0.0016(11) -0.0001(9)
Si11 0.0196(13) 0.0106(10) 0.0094(11) -0.0019(10) 0.0062(12) -0.0009(9)
Si12 0.0217(12) 0.0133(10) 0.0085(10) -0.0020(10) 0.0021(10) 0.0000(9)
Si13 0.0192(13) 0.0083(9) 0.0102(10) 0.0013(9) 0.0022(11) -0.0009(9)
Si14 0.0184(13) 0.0124(11) 0.0120(10) 0.0001(10) 0.0041(9) 0.0012(9)
Si15 0.0191(13) 0.0107(9) 0.0098(11) 0.0008(9) 0.0044(11) 0.0003(9)
Si16 0.0161(13) 0.0127(10) 0.0114(12) -0.0002(9) 0.0026(11) 0.0020(9)
Si17 0.0186(14) 0.0069(10) 0.0106(11) -0.0007(9) 0.0038(10) -0.0004(8)
Si18 0.0200(13) 0.0090(9) 0.0131(11) -0.0026(9) -0.0001(10) 0.0007(9)
Si19 0.0203(14) 0.0113(10) 0.0095(11) -0.0013(10) 0.0032(11) 0.0004(8)
Si20 0.0200(13) 0.0120(10) 0.0117(10) -0.0014(10) 0.0041(10) 0.0000(10)
Si21 0.0218(14) 0.0108(10) 0.0095(11) 0.0012(9) 0.0029(11) -0.0015(8)
Si22 0.0218(14) 0.0107(10) 0.0091(11) 0.0004(10) 0.0014(11) 0.0036(9)
Si23 0.0212(13) 0.0070(10) 0.0113(11) 0.0028(9) 0.0040(12) 0.0001(9)
Si24 0.0202(13) 0.0094(9) 0.0092(10) 0.0009(10) 0.0046(9) -0.0010(8)
O1 0.033(4) 0.018(3) 0.039(4) -0.006(3) -0.003(4) 0.011(3)
O2 0.019(3) 0.023(3) 0.028(3) -0.008(3) 0.002(3) 0.004(3)
O3 0.052(4) 0.011(3) 0.050(4) -0.003(3) 0.009(4) -0.003(3)
O4 0.024(3) 0.031(3) 0.019(3) 0.005(3) 0.005(3) 0.006(3)
O5 0.018(3) 0.012(3) 0.036(4) -0.007(2) 0.009(3) 0.001(3)
O6 0.035(4) 0.019(3) 0.053(4) 0.007(3) 0.009(4) -0.011(3)
O7 0.033(4) 0.018(3) 0.051(4) -0.023(3) 0.002(3) -0.008(3)
O8 0.022(4) 0.036(3) 0.036(3) -0.005(3) 0.016(3) -0.007(3)
O9 0.056(5) 0.007(3) 0.021(3) 0.003(3) 0.004(3) 0.000(2)
O10 0.019(3) 0.040(4) 0.027(3) 0.010(3) 0.011(3) 0.006(3)
O11 0.025(4) 0.022(3) 0.044(4) -0.007(3) -0.007(3) -0.008(3)
O12 0.037(4) 0.021(3) 0.042(4) 0.015(3) -0.006(3) 0.003(3)
O13 0.054(5) 0.056(4) 0.011(3) 0.007(3) 0.004(3) -0.006(3)
O14 0.035(4) 0.037(3) 0.011(3) 0.004(3) 0.000(3) -0.002(3)
O15 0.041(4) 0.039(4) 0.016(3) 0.012(3) 0.016(3) 0.000(3)
O16 0.045(4) 0.044(4) 0.018(3) 0.016(3) -0.010(3) 0.003(3)
O17 0.019(3) 0.039(4) 0.017(3) 0.006(3) 0.013(3) -0.006(3)
O18 0.017(3) 0.039(3) 0.016(3) -0.003(3) 0.007(3) 0.003(3)
O19 0.033(4) 0.048(4) 0.020(3) -0.015(3) -0.010(3) -0.003(3)
O20 0.020(3) 0.036(3) 0.022(3) 0.001(3) 0.013(3) 0.005(3)
O21 0.026(4) 0.008(2) 0.029(3) -0.002(2) 0.014(3) 0.002(3)
O22 0.030(4) 0.016(3) 0.034(4) -0.003(3) 0.004(3) 0.004(3)
O23 0.042(4) 0.041(3) 0.006(2) 0.006(3) 0.011(3) 0.003(3)
O24 0.036(3) 0.034(3) 0.005(2) -0.007(3) 0.010(3) 0.002(3)
O25 0.030(3) 0.023(2) 0.011(2) 0.005(2) 0.005(3) 0.004(3)
O26 0.026(3) 0.033(3) 0.006(2) -0.004(2) 0.005(3) -0.004(3)
O27 0.022(4) 0.021(3) 0.062(4) -0.011(3) -0.005(4) -0.003(3)
O28 0.015(3) 0.021(3) 0.040(3) 0.000(2) 0.010(3) -0.004(3)
O29 0.050(4) 0.013(3) 0.042(4) -0.003(3) -0.001(3) 0.003(3)
O30 0.012(3) 0.026(3) 0.054(4) 0.006(3) 0.012(3) 0.002(3)
O31 0.035(4) 0.022(3) 0.014(3) -0.014(3) -0.002(3) 0.007(2)
O32 0.036(4) 0.020(3) 0.032(3) 0.012(3) 0.004(3) 0.006(3)
O33 0.024(4) 0.015(3) 0.047(4) -0.010(3) 0.011(3) 0.004(3)
O34 0.019(3) 0.010(3) 0.036(4) 0.000(2) -0.001(3) -0.004(2)
O35 0.041(4) 0.014(3) 0.021(3) -0.004(3) -0.003(3) -0.002(3)
O36 0.026(4) 0.037(4) 0.047(4) 0.020(3) -0.009(3) -0.009(3)
O37 0.051(5) 0.016(3) 0.029(3) -0.013(3) 0.024(3) 0.000(3)
O38 0.032(4) 0.022(3) 0.039(4) 0.008(3) 0.006(3) -0.011(3)
O39 0.043(4) 0.073(4) 0.015(3) 0.001(4) 0.007(3) 0.004(3)
O40 0.055(4) 0.026(3) 0.014(3) -0.004(3) -0.005(3) 0.000(3)
O41 0.039(4) 0.026(3) 0.024(3) 0.014(3) -0.010(3) -0.001(3)
O42 0.019(3) 0.027(3) 0.023(3) 0.004(3) 0.014(3) -0.007(3)
O43 0.028(4) 0.037(3) 0.013(3) 0.008(3) -0.002(3) 0.004(3)
O44 0.032(4) 0.023(3) 0.017(3) -0.008(3) -0.010(3) 0.001(3)
O45 0.036(4) 0.021(3) 0.024(3) -0.004(3) 0.014(3) 0.006(3)
O46 0.035(4) 0.064(5) 0.014(3) 0.004(3) -0.016(3) 0.009(3)
O47 0.020(3) 0.009(3) 0.035(4) -0.004(2) 0.007(3) 0.007(2)
O48 0.032(4) 0.011(3) 0.042(4) 0.001(3) 0.000(3) -0.007(3)

loop_
_atom_type_symbol
_atom_type_description
_atom_type_scat_dispersion_real
_atom_type_scat_dispersion_imag
_atom_type_scat_source
C C 0.0033 0.0016 'International Tables Vol C Tables 4.2.6.8 and 6.1.1.4'
O O 0.0106 0.0060 'International Tables Vol C Tables 4.2.6.8 and 6.1.1.4'
Si Si 0.0817 0.0704 'International Tables Vol C Tables 4.2.6.8 and 6.1.1.4'

loop_
_geom_angle_atom_site_label_1
_geom_angle_atom_site_label_2
_geom_angle_atom_site_label_3
_geom_angle_site_symmetry_1
_geom_angle_site_symmetry_3
_geom_angle
O101 C100 O101 3_676 . 84(6)
O101 C100 O102 3_676 . 96(6)
O101 C100 O102 . . 180(10)
O101 C100 C100 3_676 3_676 55(6)
O101 C100 C100 . 3_676 29(4)
O102 C100 C100 . 3_676 151(4)
C100 O101 C100 3_676 . 96(6)
C100 O101 O101 3_676 3_676 64(6)
C100 O101 O101 . 3_676 32(4)
C100 O101 O102 3_676 3_676 55(6)
C100 O101 O102 . 3_676 151(5)
O101 O101 O102 3_676 3_676 118(8)
C100 O102 O101 . 3_676 29(4)
O202 C200 O201 . . 178.9(3)
O302 C300 O301 . . 180.0
O401 C400 O402 . . 180(5)
O47 Si1 O15 2 . 109.2(3)
O47 Si1 O1 2 . 107.9(3)
O15 Si1 O1 . . 108.9(4)
O47 Si1 O16 2 . 111.3(3)
O15 Si1 O16 . . 110.9(4)
O1 Si1 O16 . . 108.5(4)
O6 Si2 O1 . . 111.8(4)
O6 Si2 O13 . . 108.3(4)
O1 Si2 O13 . . 109.9(4)
O6 Si2 O2 . . 109.5(3)
O1 Si2 O2 . . 108.1(3)
O13 Si2 O2 . . 109.1(4)
O2 Si3 O45 . 4_565 109.7(3)
O2 Si3 O46 . . 108.6(3)
O45 Si3 O46 4_565 . 109.4(4)
O2 Si3 O3 . . 110.2(3)
O45 Si3 O3 4_565 . 108.6(3)
O46 Si3 O3 . . 110.4(4)
O43 Si4 O4 4_565 . 109.2(3)
O43 Si4 O3 4_565 . 110.3(3)
O4 Si4 O3 . . 109.7(3)
O43 Si4 O42 4_565 4_565 110.3(3)
O4 Si4 O42 . 4_565 109.6(3)
O3 Si4 O42 . 4_565 107.8(3)
O21 Si5 O5 . . 106.3(3)
O21 Si5 O14 . . 110.6(3)
O5 Si5 O14 . . 110.8(3)
O21 Si5 O4 . . 111.0(3)
O5 Si5 O4 . . 109.9(3)
O14 Si5 O4 . . 108.4(3)
O5 Si6 O19 . . 110.2(3)
O5 Si6 O18 . . 108.1(3)
O19 Si6 O18 . . 108.1(4)
O5 Si6 O6 . . 108.9(4)
O19 Si6 O6 . . 110.1(4)
O18 Si6 O6 . . 111.3(4)
O7 Si7 O23 . . 110.1(3)
O7 Si7 O17 . . 110.6(4)
O23 Si7 O17 . . 107.0(3)
O7 Si7 O48 . 2 107.7(4)
O23 Si7 O48 . 2 111.1(3)
O17 Si7 O48 . 2 110.4(3)
O13 Si8 O12 . . 108.8(3)
O13 Si8 O7 . . 110.0(4)
O12 Si8 O7 . . 110.7(4)
O13 Si8 O8 . . 109.0(4)
O12 Si8 O8 . . 110.9(3)
O7 Si8 O8 . . 107.4(3)
O8 Si9 O44 . 4_565 110.3(4)
O8 Si9 O25 . . 107.9(3)
O44 Si9 O25 4_565 . 109.1(3)
O8 Si9 O9 . . 108.9(4)
O44 Si9 O9 4_565 . 110.0(3)
O25 Si9 O9 . . 110.7(3)
O41 Si10 O9 4_565 . 109.7(3)
O41 Si10 O10 4_565 . 111.5(4)
O9 Si10 O10 . . 108.9(3)
O41 Si10 O26 4_565 . 108.3(3)
O9 Si10 O26 . . 110.5(3)
O10 Si10 O26 . . 107.9(3)
O10 Si11 O14 . . 108.5(3)
O10 Si11 O22 . . 108.8(3)
O14 Si11 O22 . . 110.7(3)
O10 Si11 O11 . . 109.9(4)
O14 Si11 O11 . . 110.0(3)
O22 Si11 O11 . . 108.9(4)
O11 Si12 O20 . . 110.2(3)
O11 Si12 O24 . . 110.7(3)
O20 Si12 O24 . . 106.6(3)
O11 Si12 O12 . . 109.3(4)
O20 Si12 O12 . . 108.2(3)
O24 Si12 O12 . . 111.8(3)
O42 Si13 O27 . . 110.6(4)
O42 Si13 O41 . . 109.3(4)
O27 Si13 O41 . . 109.8(4)
O42 Si13 O21 . 2 108.9(3)
O27 Si13 O21 . 2 109.5(3)
O41 Si13 O21 . 2 108.8(3)
O27 Si14 O39 . . 110.4(4)
O27 Si14 O32 . . 108.6(4)
O39 Si14 O32 . . 108.9(3)
O27 Si14 O28 . . 108.0(3)
O39 Si14 O28 . . 110.8(3)
O32 Si14 O28 . . 110.0(3)
O19 Si15 O28 4_566 . 109.6(4)
O19 Si15 O20 4_566 4_566 111.3(4)
O28 Si15 O20 . 4_566 108.0(3)
O19 Si15 O29 4_566 . 108.9(3)
O28 Si15 O29 . . 108.9(3)
O20 Si15 O29 4_566 . 110.1(3)
O30 Si16 O16 . 4_566 110.8(4)
O30 Si16 O29 . . 109.2(3)
O16 Si16 O29 4_566 . 110.2(3)
O30 Si16 O17 . 4_566 107.5(4)
O16 Si16 O17 4_566 4_566 109.8(4)
O29 Si16 O17 . 4_566 109.2(3)
O40 Si17 O47 . . 111.2(3)
O40 Si17 O30 . . 109.5(4)
O47 Si17 O30 . . 107.6(3)
O40 Si17 O31 . . 109.0(3)
O47 Si17 O31 . . 109.8(3)
O30 Si17 O31 . . 109.6(3)
O31 Si18 O44 . . 107.2(3)
O31 Si18 O32 . . 109.9(4)
O44 Si18 O32 . . 109.2(3)
O31 Si18 O45 . . 109.8(3)
O44 Si18 O45 . . 110.6(4)
O32 Si18 O45 . . 110.2(3)
O23 Si19 O22 . 2 110.1(3)
O23 Si19 O43 . . 107.4(3)
O22 Si19 O43 2 . 110.4(3)
O23 Si19 O33 . . 110.8(3)
O22 Si19 O33 2 . 108.1(4)
O43 Si19 O33 . . 110.0(4)
O33 Si20 O34 . . 108.8(3)
O33 Si20 O39 . . 109.2(4)
O34 Si20 O39 . . 110.3(3)
O33 Si20 O38 . . 110.3(4)
O34 Si20 O38 . . 109.6(3)
O39 Si20 O38 . . 108.7(4)
O18 Si21 O25 4_566 . 107.2(3)
O18 Si21 O35 4_566 . 110.8(3)
O25 Si21 O35 . . 109.9(3)
O18 Si21 O34 4_566 . 108.8(3)
O25 Si21 O34 . . 111.8(3)
O35 Si21 O34 . . 108.2(3)
O36 Si22 O26 . . 109.8(3)
O36 Si22 O35 . . 108.7(4)
O26 Si22 O35 . . 110.6(3)
O36 Si22 O15 . 4_566 109.9(4)
O26 Si22 O15 . 4_566 107.8(3)
O35 Si22 O15 . 4_566 110.1(3)
O48 Si23 O40 . . 110.3(3)
O48 Si23 O37 . . 108.6(4)
O40 Si23 O37 . . 108.7(3)
O48 Si23 O36 . . 109.3(4)
O40 Si23 O36 . . 109.3(3)
O37 Si23 O36 . . 110.7(4)
O38 Si24 O24 . . 109.0(3)
O38 Si24 O46 . 4_666 110.5(4)
O24 Si24 O46 . 4_666 107.1(4)
O38 Si24 O37 . . 109.1(4)
O24 Si24 O37 . . 110.0(3)
O46 Si24 O37 4_666 . 111.1(4)
Si1 O1 Si2 . . 146.5(4)
Si3 O2 Si2 . . 146.3(4)
Si3 O3 Si4 . . 160.1(5)
Si4 O4 Si5 . . 147.0(4)
Si5 O5 Si6 . . 147.3(4)
Si2 O6 Si6 . . 162.7(5)
Si8 O7 Si7 . . 157.7(5)
Si9 O8 Si8 . . 152.4(4)
Si10 O9 Si9 . . 151.6(4)
Si11 O10 Si10 . . 154.6(4)
Si12 O11 Si11 . . 155.5(5)
Si8 O12 Si12 . . 168.4(4)
Si8 O13 Si2 . . 160.8(5)
Si11 O14 Si5 . . 158.3(4)
Si1 O15 Si22 . 4_665 149.2(4)
Si16 O16 Si1 4_665 . 172.1(5)
Si7 O17 Si16 . 4_665 145.4(4)
Si21 O18 Si6 4_665 . 141.5(4)
Si15 O19 Si6 4_665 . 167.5(5)
Si15 O20 Si12 4_665 . 143.4(4)
Si5 O21 Si13 . 2_545 145.1(4)
Si19 O22 Si11 2_545 . 152.3(5)
Si19 O23 Si7 . . 155.3(4)
Si24 O24 Si12 . . 148.5(4)
Si21 O25 Si9 . . 151.6(4)
Si22 O26 Si10 . . 145.6(3)
Si14 O27 Si13 . . 154.5(5)
Si15 O28 Si14 . . 148.7(4)
Si16 O29 Si15 . . 159.6(5)
Si16 O30 Si17 . . 156.5(4)
Si18 O31 Si17 . . 147.9(4)
Si18 O32 Si14 . . 157.2(4)
Si20 O33 Si19 . . 150.7(5)
Si20 O34 Si21 . . 146.7(4)
Si22 O35 Si21 . . 151.3(4)
Si22 O36 Si23 . . 160.1(5)
Si24 O37 Si23 . . 154.0(4)
Si24 O38 Si20 . . 155.0(4)
Si14 O39 Si20 . . 165.4(5)
Si17 O40 Si23 . . 160.4(4)
Si10 O41 Si13 4_666 . 150.4(4)
Si13 O42 Si4 . 4_666 157.3(4)
Si4 O43 Si19 4_666 . 150.7(4)
Si9 O44 Si18 4_666 . 149.8(4)
Si3 O45 Si18 4_666 . 154.0(4)
Si24 O46 Si3 4_565 . 154.8(5)
Si1 O47 Si17 2_545 . 150.1(4)
Si23 O48 Si7 . 2_545 147.9(5)

loop_
_geom_bond_atom_site_label_1
_geom_bond_atom_site_label_2
_geom_bond_site_symmetry_2
_geom_bond_distance
C100 O101 3_676 0.63(9)
C100 O101 . 1.0478
C100 O102 . 1.0480
C100 C100 3_676 1.28(8)
O101 C100 3_676 0.63(9)
O101 O101 3_676 1.16(7)
O101 O102 3_676 1.28(9)
O102 O101 3_676 1.28(8)
C200 O202 . 1.0843
C200 O201 . 1.1606
C300 O302 . 1.1596
C300 O301 . 1.1596
C400 O401 . 1.1594
C400 O402 . 1.1596
Si1 O47 2 1.574(6)
Si1 O15 . 1.575(6)
Si1 O1 . 1.586(6)
Si1 O16 . 1.597(6)
Si2 O6 . 1.577(6)
Si2 O1 . 1.588(6)
Si2 O13 . 1.589(7)
Si2 O2 . 1.597(6)
Si3 O2 . 1.583(6)
Si3 O45 4_565 1.590(6)
Si3 O46 . 1.592(6)
Si3 O3 . 1.593(6)
Si4 O43 4_565 1.584(6)
Si4 O4 . 1.591(7)
Si4 O3 . 1.596(6)
Si4 O42 4_565 1.602(6)
Si5 O21 . 1.590(6)
Si5 O5 . 1.592(6)
Si5 O14 . 1.598(7)
Si5 O4 . 1.616(6)
Si6 O5 . 1.595(6)
Si6 O19 . 1.596(7)
Si6 O18 . 1.597(7)
Si6 O6 . 1.598(6)
Si7 O7 . 1.590(6)
Si7 O23 . 1.594(7)
Si7 O17 . 1.599(6)
Si7 O48 2 1.606(6)
Si8 O13 . 1.579(7)
Si8 O12 . 1.582(6)
Si8 O7 . 1.589(6)
Si8 O8 . 1.607(6)
Si9 O8 . 1.567(7)
Si9 O44 4_565 1.586(6)
Si9 O25 . 1.592(6)
Si9 O9 . 1.601(6)
Si10 O41 4_565 1.580(6)
Si10 O9 . 1.592(6)
Si10 O10 . 1.607(7)
Si10 O26 . 1.607(7)
Si11 O10 . 1.583(7)
Si11 O14 . 1.584(7)
Si11 O22 . 1.589(6)
Si11 O11 . 1.604(7)
Si12 O11 . 1.569(7)
Si12 O20 . 1.596(6)
Si12 O24 . 1.596(6)
Si12 O12 . 1.596(6)
Si13 O42 . 1.594(6)
Si13 O27 . 1.599(6)
Si13 O41 . 1.600(7)
Si13 O21 2 1.602(6)
Si14 O27 . 1.580(6)
Si14 O39 . 1.581(7)
Si14 O32 . 1.601(6)
Si14 O28 . 1.607(6)
Si15 O19 4_566 1.579(6)
Si15 O28 . 1.585(6)
Si15 O20 4_566 1.586(6)
Si15 O29 . 1.599(6)
Si16 O30 . 1.571(6)
Si16 O16 4_566 1.574(7)
Si16 O29 . 1.588(6)
Si16 O17 4_566 1.606(6)
Si17 O40 . 1.588(7)
Si17 O47 . 1.601(6)
Si17 O30 . 1.603(6)
Si17 O31 . 1.604(6)
Si18 O31 . 1.585(6)
Si18 O44 . 1.603(6)
Si18 O32 . 1.597(6)
Si18 O45 . 1.604(6)
Si19 O23 . 1.581(7)
Si19 O22 2 1.587(6)
Si19 O43 . 1.594(7)
Si19 O33 . 1.598(6)
Si20 O33 . 1.582(6)
Si20 O34 . 1.588(7)
Si20 O39 . 1.595(7)
Si20 O38 . 1.603(6)
Si21 O18 4_566 1.586(6)
Si21 O25 . 1.587(7)
Si21 O35 . 1.606(6)
Si21 O34 . 1.608(6)
Si22 O36 . 1.572(7)
Si22 O26 . 1.587(7)
Si22 O35 . 1.599(6)
Si22 O15 4_566 1.605(6)
Si23 O48 . 1.583(6)
Si23 O40 . 1.589(7)
Si23 O37 . 1.591(6)
Si23 O36 . 1.593(7)
Si24 O38 . 1.581(6)
Si24 O24 . 1.585(6)
Si24 O46 4_666 1.588(7)
Si24 O37 . 1.589(6)
O15 Si22 4_665 1.605(6)
O16 Si16 4_665 1.574(7)
O17 Si16 4_665 1.606(6)
O18 Si21 4_665 1.586(6)
O19 Si15 4_665 1.579(6)
O20 Si15 4_665 1.586(6)
O21 Si13 2_545 1.602(6)
O22 Si19 2_545 1.587(6)
O41 Si10 4_666 1.580(6)
O42 Si4 4_666 1.602(6)
O43 Si4 4_666 1.584(6)
O44 Si9 4_666 1.586(6)
O45 Si3 4_666 1.590(6)
O46 Si24 4_565 1.588(7)
O47 Si1 2_545 1.574(6)
O48 Si7 2_545 1.606(6)
